data_7019477
loop_
_publ_author_name
'Merkle, Anna C.'
'McQuarters, Ashley B.'
'Lehnert, Nicolai'

_publ_section_title
;
 Synthesis, spectroscopic analysis and photolabilization of water-soluble
 ruthenium(iii)-nitrosyl complexes.
;
_journal_issue 26
_journal_name_full 'Dalton transactions (Cambridge, England : 2003)'
_journal_page_first 8047
_journal_page_last 8059
_journal_paper_doi 10.1039/c2dt30464c
_journal_volume 41
_journal_year 2012
_chemical_formula_moiety 'C18 H18 N6 O4 Ru, 2(C H4 O)'
_chemical_formula_sum 'C20 H26 N6 O6 Ru'
_chemical_formula_weight 547.54
_chemical_name_systematic
;
?
;
_space_group_IT_number 56
_symmetry_cell_setting orthorhombic
_symmetry_space_group_name_Hall '-P 2ab 2ac'
_symmetry_space_group_name_H-M 'P c c n'
_atom_sites_solution_hydrogens geom
_atom_sites_solution_primary direct
_atom_sites_solution_secondary difmap
_audit_creation_method SHELXL-97
_cell_angle_alpha 90.00
_cell_angle_beta 90.00
_cell_angle_gamma 90.00
_cell_formula_units_Z 8
_cell_length_a 19.347(7)
_cell_length_b 14.704(5)
_cell_length_c 16.562(6)
_cell_measurement_reflns_used 9966
_cell_measurement_temperature 85(2)
_cell_measurement_theta_max 22.91
_cell_measurement_theta_min 2.46
_cell_volume 4712(3)
_computing_cell_refinement 'Bruker SMART'
_computing_data_collection 'Bruker SMART'
_computing_data_reduction 'Bruker SHELXTL'
_computing_molecular_graphics 'Bruker SHELXTL'
_computing_publication_material 'Bruker SHELXTL'
_computing_structure_refinement 'SHELXL-97 (Sheldrick, 2008)'
_computing_structure_solution 'SHELXS-97 (Sheldrick, 2008)'
_diffrn_ambient_temperature 85(2)
_diffrn_measured_fraction_theta_full 0.988
_diffrn_measured_fraction_theta_max 0.988
_diffrn_measurement_device_type 'CCD area detector'
_diffrn_measurement_method 'phi and omega scans'
_diffrn_radiation_monochromator graphite
_diffrn_radiation_source 'fine-focus sealed tube'
_diffrn_radiation_type MoK\a
_diffrn_radiation_wavelength 0.71073
_diffrn_reflns_av_R_equivalents 0.1070
_diffrn_reflns_av_sigmaI/netI 0.0420
_diffrn_reflns_limit_h_max 21
_diffrn_reflns_limit_h_min -21
_diffrn_reflns_limit_k_max 16
_diffrn_reflns_limit_k_min -16
_diffrn_reflns_limit_l_max 18
_diffrn_reflns_limit_l_min -18
_diffrn_reflns_number 63152
_diffrn_reflns_theta_full 23.99
_diffrn_reflns_theta_max 23.99
_diffrn_reflns_theta_min 1.74
_exptl_absorpt_coefficient_mu 0.713
_exptl_absorpt_correction_T_max 0.9585
_exptl_absorpt_correction_T_min 0.8705
_exptl_absorpt_correction_type multi-scan
_exptl_absorpt_process_details
;
Blessing, R. Acta Cryst. (1995) A51 33-38.
Sheldrick, G. SADABS (Version 2008/1) Bruker AXS area
detector absorption and other corrections, University of
Gottingen, Germany 2008.
;
_exptl_crystal_colour orange
_exptl_crystal_density_diffrn 1.544
_exptl_crystal_density_method 'not measured'
_exptl_crystal_F_000 2240
_exptl_crystal_size_max 0.20
_exptl_crystal_size_mid 0.06
_exptl_crystal_size_min 0.06
_refine_diff_density_max 1.485
_refine_diff_density_min -0.820
_refine_diff_density_rms 0.117
_refine_ls_extinction_method none
_refine_ls_goodness_of_fit_ref 1.096
_refine_ls_hydrogen_treatment constr
_refine_ls_matrix_type full
_refine_ls_number_parameters 302
_refine_ls_number_reflns 3650
_refine_ls_number_restraints 0
_refine_ls_restrained_S_all 1.096
_refine_ls_R_factor_all 0.0844
_refine_ls_R_factor_gt 0.0599
_refine_ls_shift/su_max 0.001
_refine_ls_shift/su_mean 0.000
_refine_ls_structure_factor_coef Fsqd
_refine_ls_weighting_details 'calc w=1/[\s^2^(Fo^2^)+(0.0826P)^2^+14.8898P] where P=(Fo^2^+2Fc^2^)/3'
_refine_ls_weighting_scheme calc
_refine_ls_wR_factor_gt 0.1521
_refine_ls_wR_factor_ref 0.1684
_reflns_number_gt 2684
_reflns_number_total 3651
_reflns_threshold_expression >2sigma(I)
_cod_data_source_file c2dt30464c.txt
_cod_data_source_block am2
_cod_depositor_comments
;
The following automatic conversions were performed:

'_symmetry_cell_setting' value 'Orthorhombic' changed to
'orthorhombic' according to
/home/saulius/struct/CIF-dictionaries/cif_core.dic dictionary named
'cif_core.dic' version 2.4.1 from 2010-06-29.

Automatic conversion script
Id: cif_fix_values 1891 2012-01-12 08:04:46Z andrius 
;
_cod_original_sg_symbol_H-M Pccn
_cod_database_code 7019477

loop_
_symmetry_equiv_pos_as_xyz
'x, y, z'
'-x+1/2, -y+1/2, z'
'-x, y+1/2, -z+1/2'
'x+1/2, -y, -z+1/2'
'-x, -y, -z'
'x-1/2, y-1/2, -z'
'x, -y-1/2, z-1/2'
'-x-1/2, y, z-1/2'

loop_
_atom_site_label
_atom_site_type_symbol
_atom_site_fract_x
_atom_site_fract_y
_atom_site_fract_z
_atom_site_U_iso_or_equiv
_atom_site_adp_type
_atom_site_occupancy
_atom_site_symmetry_multiplicity
_atom_site_calc_flag
_atom_site_refinement_flags
Ru1 Ru 0.56205(3) 0.22337(4) 0.30464(3) 0.0393(2) Uani 1 1 d .
N1 N 0.6062(3) 0.3515(4) 0.2823(3) 0.0417(13) Uani 1 1 d .
N2 N 0.5158(3) 0.3002(4) 0.3972(3) 0.0463(14) Uani 1 1 d .
N3 N 0.6338(3) 0.1979(4) 0.3944(3) 0.0446(14) Uani 1 1 d .
N4 N 0.5038(3) 0.1209(4) 0.3562(3) 0.0481(14) Uani 1 1 d .
N5 N 0.6110(3) 0.1470(4) 0.2197(3) 0.0454(14) Uani 1 1 d .
N6 N 0.4876(3) 0.2444(4) 0.2202(3) 0.0503(14) Uani 1 1 d .
C1 C 0.6643(3) 0.3731(5) 0.2440(4) 0.0446(16) Uani 1 1 d .
H1A H 0.6900 0.3258 0.2190 0.053 Uiso 1 1 calc R
C2 C 0.6889(4) 0.4596(6) 0.2387(4) 0.058(2) Uani 1 1 d .
H2A H 0.7313 0.4717 0.2119 0.070 Uiso 1 1 calc R
C3 C 0.6511(4) 0.5299(5) 0.2729(5) 0.062(2) Uani 1 1 d .
H3A H 0.6659 0.5912 0.2674 0.075 Uiso 1 1 calc R
C4 C 0.5921(4) 0.5092(5) 0.3146(4) 0.0538(18) Uani 1 1 d .
H4A H 0.5668 0.5559 0.3410 0.065 Uiso 1 1 calc R
C5 C 0.5699(4) 0.4208(5) 0.3183(4) 0.0468(17) Uani 1 1 d .
C6 C 0.5061(4) 0.3927(5) 0.3626(4) 0.0534(19) Uani 1 1 d .
H6A H 0.4964 0.4366 0.4065 0.064 Uiso 1 1 calc R
H6B H 0.4662 0.3926 0.3252 0.064 Uiso 1 1 calc R
C7 C 0.5626(4) 0.3045(5) 0.4690(4) 0.0522(18) Uani 1 1 d .
H7A H 0.5347 0.2962 0.5185 0.063 Uiso 1 1 calc R
H7B H 0.5839 0.3657 0.4715 0.063 Uiso 1 1 calc R
C8 C 0.6188(4) 0.2345(4) 0.4678(4) 0.0440(16) Uani 1 1 d .
C9 C 0.6560(4) 0.2117(5) 0.5347(4) 0.0525(19) Uani 1 1 d .
H9A H 0.6434 0.2361 0.5857 0.063 Uiso 1 1 calc R
C10 C 0.7117(4) 0.1537(5) 0.5291(4) 0.0536(19) Uani 1 1 d .
H10A H 0.7379 0.1382 0.5756 0.064 Uiso 1 1 calc R
C11 C 0.7283(4) 0.1188(5) 0.4554(4) 0.0520(18) Uani 1 1 d .
H11A H 0.7667 0.0790 0.4497 0.062 Uiso 1 1 calc R
C12 C 0.6888(4) 0.1420(5) 0.3895(4) 0.0485(17) Uani 1 1 d .
H12A H 0.7009 0.1176 0.3383 0.058 Uiso 1 1 calc R
C13 C 0.4509(4) 0.2540(6) 0.4180(5) 0.062(2) Uani 1 1 d .
H13A H 0.4139 0.2750 0.3812 0.074 Uiso 1 1 calc R
H13B H 0.4375 0.2704 0.4738 0.074 Uiso 1 1 calc R
C14 C 0.4574(4) 0.1545(5) 0.4118(4) 0.0528(18) Uani 1 1 d .
C15 C 0.4183(4) 0.0940(6) 0.4579(5) 0.067(2) Uani 1 1 d .
H15A H 0.3875 0.1169 0.4977 0.081 Uiso 1 1 calc R
C16 C 0.4237(5) 0.0027(6) 0.4468(5) 0.073(3) Uani 1 1 d .
H16A H 0.3955 -0.0377 0.4771 0.087 Uiso 1 1 calc R
C17 C 0.4700(5) -0.0309(6) 0.3917(5) 0.065(2) Uani 1 1 d .
H17A H 0.4749 -0.0946 0.3838 0.078 Uiso 1 1 calc R
C18 C 0.5097(4) 0.0304(5) 0.3479(4) 0.0525(18) Uani 1 1 d .
H18A H 0.5425 0.0073 0.3105 0.063 Uiso 1 1 calc R
C20 C 0.3045(8) 0.3547(14) 0.1504(11) 0.209(10) Uani 1 1 d .
H20A H 0.3354 0.4063 0.1606 0.314 Uiso 1 1 calc R
H20B H 0.2888 0.3294 0.2019 0.314 Uiso 1 1 calc R
H20C H 0.2645 0.3752 0.1190 0.314 Uiso 1 1 calc R
O1 O 0.5815(3) 0.0822(4) 0.1857(3) 0.0665(15) Uani 1 1 d .
O2 O 0.6724(3) 0.1627(4) 0.2003(3) 0.0526(12) Uani 1 1 d .
O3 O 0.4245(3) 0.2430(5) 0.2376(4) 0.0817(18) Uani 1 1 d .
O4 O 0.5012(3) 0.2566(4) 0.1492(3) 0.0706(16) Uani 1 1 d .
O6 O 0.3415(5) 0.2853(9) 0.1055(5) 0.155(4) Uani 1 1 d .
H6 H 0.3797 0.2752 0.1278 0.232 Uiso 1 1 calc R
C19 C 0.6847(7) -0.0628(9) 0.0597(8) 0.127(5) Uani 1 1 d .
H19A H 0.6745 -0.0893 0.1127 0.191 Uiso 1 1 calc R
H19B H 0.7318 -0.0384 0.0597 0.191 Uiso 1 1 calc R
H19C H 0.6806 -0.1099 0.0181 0.191 Uiso 1 1 calc R
O5 O 0.6358(4) 0.0101(5) 0.0429(4) 0.095(2) Uani 1 1 d .
H5 H 0.6213 0.0318 0.0866 0.143 Uiso 1 1 calc R

loop_
_atom_site_aniso_label
_atom_site_aniso_U_11
_atom_site_aniso_U_22
_atom_site_aniso_U_33
_atom_site_aniso_U_23
_atom_site_aniso_U_13
_atom_site_aniso_U_12
Ru1 0.0444(4) 0.0469(4) 0.0266(3) 0.0000(2) 0.0029(2) -0.0006(2)
N1 0.054(4) 0.046(3) 0.026(3) 0.004(2) -0.005(2) 0.002(3)
N2 0.050(3) 0.050(3) 0.039(3) -0.002(3) 0.009(3) 0.004(3)
N3 0.058(4) 0.051(3) 0.025(3) 0.001(2) 0.005(3) -0.001(3)
N4 0.055(4) 0.057(4) 0.032(3) 0.010(3) -0.001(3) -0.009(3)
N5 0.053(4) 0.055(4) 0.028(3) 0.000(3) -0.001(3) 0.000(3)
N6 0.050(4) 0.061(4) 0.040(3) 0.002(3) -0.002(3) -0.005(3)
C1 0.047(4) 0.056(4) 0.030(3) 0.000(3) -0.003(3) -0.010(3)
C2 0.052(5) 0.074(5) 0.049(4) 0.008(4) -0.003(4) -0.001(4)
C3 0.073(6) 0.050(5) 0.064(5) 0.013(4) -0.014(4) -0.005(4)
C4 0.063(5) 0.057(5) 0.041(4) 0.000(4) -0.007(4) 0.002(4)
C5 0.056(4) 0.051(4) 0.034(4) -0.001(3) -0.001(3) 0.004(4)
C6 0.064(5) 0.051(4) 0.044(4) -0.002(3) 0.004(3) 0.014(4)
C7 0.071(5) 0.055(4) 0.031(4) -0.003(3) 0.005(3) 0.002(4)
C8 0.059(4) 0.045(4) 0.028(3) -0.001(3) 0.007(3) -0.012(3)
C9 0.076(5) 0.061(5) 0.020(3) -0.002(3) -0.003(3) -0.010(4)
C10 0.063(5) 0.069(5) 0.029(4) 0.010(3) -0.011(3) -0.011(4)
C11 0.049(4) 0.063(5) 0.044(4) 0.006(4) -0.005(3) -0.008(4)
C12 0.048(4) 0.060(4) 0.038(4) 0.000(3) 0.002(3) 0.004(4)
C13 0.059(5) 0.079(5) 0.047(4) 0.001(4) 0.017(4) 0.008(4)
C14 0.049(4) 0.068(5) 0.042(4) 0.006(4) 0.003(3) -0.005(4)
C15 0.063(5) 0.090(7) 0.048(5) 0.002(5) 0.005(4) -0.014(5)
C16 0.082(6) 0.078(6) 0.059(5) 0.009(5) 0.001(4) -0.040(5)
C17 0.091(6) 0.059(5) 0.045(4) 0.003(4) -0.010(4) -0.025(4)
C18 0.067(5) 0.053(5) 0.038(4) -0.001(3) -0.010(3) -0.010(4)
C20 0.148(14) 0.33(3) 0.152(15) 0.025(17) 0.021(12) 0.127(17)
O1 0.079(4) 0.068(4) 0.052(3) -0.023(3) 0.012(3) -0.017(3)
O2 0.051(3) 0.072(3) 0.034(3) 0.002(2) 0.007(2) 0.003(3)
O3 0.050(4) 0.125(5) 0.071(4) 0.020(4) -0.007(3) 0.003(3)
O4 0.066(4) 0.112(5) 0.034(3) 0.010(3) -0.006(3) -0.005(3)
O6 0.111(7) 0.264(13) 0.089(6) 0.033(7) -0.017(5) 0.035(8)
C19 0.154(12) 0.122(10) 0.106(9) 0.001(8) 0.028(9) -0.040(10)
O5 0.130(6) 0.099(5) 0.056(4) 0.000(4) 0.033(4) 0.015(5)

loop_
_atom_type_symbol
_atom_type_description
_atom_type_scat_dispersion_real
_atom_type_scat_dispersion_imag
_atom_type_scat_source
C C 0.0033 0.0016 'International Tables Vol C Tables 4.2.6.8 and 6.1.1.4'
H H 0.0000 0.0000 'International Tables Vol C Tables 4.2.6.8 and 6.1.1.4'
N N 0.0061 0.0033 'International Tables Vol C Tables 4.2.6.8 and 6.1.1.4'
O O 0.0106 0.0060 'International Tables Vol C Tables 4.2.6.8 and 6.1.1.4'
Ru Ru -1.2594 0.8363 'International Tables Vol C Tables 4.2.6.8 and 6.1.1.4'

loop_
_geom_angle_atom_site_label_1
_geom_angle_atom_site_label_2
_geom_angle_atom_site_label_3
_geom_angle
N6 Ru1 N5 86.4(2)
N6 Ru1 N4 90.5(2)
N5 Ru1 N4 97.9(2)
N6 Ru1 N3 176.8(2)
N5 Ru1 N3 94.8(2)
N4 Ru1 N3 86.4(2)
N6 Ru1 N1 91.8(2)
N5 Ru1 N1 100.6(2)
N4 Ru1 N1 161.5(2)
N3 Ru1 N1 90.9(2)
N6 Ru1 N2 96.8(2)
N5 Ru1 N2 176.8(2)
N4 Ru1 N2 81.9(2)
N3 Ru1 N2 81.9(2)
N1 Ru1 N2 79.6(2)
C1 N1 C5 117.5(6)
C1 N1 Ru1 130.0(5)
C5 N1 Ru1 112.3(4)
C13 N2 C6 114.0(6)
C13 N2 C7 110.5(6)
C6 N2 C7 110.1(6)
C13 N2 Ru1 106.6(4)
C6 N2 Ru1 105.3(4)
C7 N2 Ru1 110.1(4)
C12 N3 C8 117.6(6)
C12 N3 Ru1 126.7(4)
C8 N3 Ru1 115.3(5)
C18 N4 C14 118.7(6)
C18 N4 Ru1 129.3(5)
C14 N4 Ru1 111.7(5)
O1 N5 O2 117.3(6)
O1 N5 Ru1 121.5(5)
O2 N5 Ru1 121.2(5)
O4 N6 O3 115.7(6)
O4 N6 Ru1 122.2(5)
O3 N6 Ru1 122.0(5)
N1 C1 C2 123.4(7)
C1 C2 C3 119.1(7)
C4 C3 C2 118.7(7)
C3 C4 C5 119.7(7)
C4 C5 N1 121.5(7)
C4 C5 C6 122.9(7)
N1 C5 C6 115.5(6)
N2 C6 C5 109.7(6)
N2 C7 C8 113.6(5)
N3 C8 C9 121.1(7)
N3 C8 C7 116.0(6)
C9 C8 C7 122.8(6)
C8 C9 C10 120.7(6)
C11 C10 C9 118.6(6)
C10 C11 C12 119.2(7)
N3 C12 C11 122.8(6)
N2 C13 C14 111.8(6)
N4 C14 C15 119.3(7)
N4 C14 C13 117.3(6)
C15 C14 C13 123.3(7)
C16 C15 C14 120.9(8)
C15 C16 C17 119.8(8)
C16 C17 C18 118.4(8)
N4 C18 C17 122.8(7)

loop_
_geom_bond_atom_site_label_1
_geom_bond_atom_site_label_2
_geom_bond_distance
Ru1 N6 2.031(6)
Ru1 N5 2.033(6)
Ru1 N4 2.067(5)
Ru1 N3 2.068(6)
Ru1 N1 2.101(6)
Ru1 N2 2.105(5)
N1 C1 1.329(8)
N1 C5 1.375(9)
N2 C13 1.468(9)
N2 C6 1.488(9)
N2 C7 1.496(9)
N3 C12 1.347(9)
N3 C8 1.361(8)
N4 C18 1.343(9)
N4 C14 1.377(9)
N5 O1 1.245(7)
N5 O2 1.252(7)
N6 O4 1.218(7)
N6 O3 1.255(8)
C1 C2 1.361(10)
C2 C3 1.387(11)
C3 C4 1.368(11)
C4 C5 1.371(10)
C5 C6 1.494(10)
C7 C8 1.498(10)
C8 C9 1.364(10)
C9 C10 1.376(10)
C10 C11 1.361(10)
C11 C12 1.376(10)
C13 C14 1.471(11)
C14 C15 1.396(11)
C15 C16 1.359(12)
C16 C17 1.371(12)
C17 C18 1.389(10)
C20 O6 1.450(18)
C19 O5 1.456(14)

loop_
_geom_hbond_atom_site_label_D
_geom_hbond_atom_site_label_H
_geom_hbond_atom_site_label_A
_geom_hbond_distance_DH
_geom_hbond_distance_HA
_geom_hbond_distance_DA
_geom_hbond_angle_DHA
O5 H5 O1 0.84 1.96 2.797(8) 176.5
